data_4086347
loop_
_publ_author_name
'O, Wylie W. N.'
'Kang, Xiaohui'
'Luo, Yi'
'Hou, Zhaomin'

_publ_section_title
;
 PNP-Ligated Heterometallic Rare-Earth/Ruthenium Hydride Complexes Bearing
 Phosphinophenyl and Phosphinomethyl Bridging Ligands
;
_journal_issue 4
_journal_name_full Organometallics
_journal_page_first 1030
_journal_page_last 1043
_journal_paper_doi 10.1021/om401216v
_journal_volume 33
_journal_year 2014
_chemical_formula_sum 'C52 H76 Dy N P3 Ru'
_chemical_formula_weight 1071.62
_chemical_name_common PNP(iPr)Dy(H)2Ru(C5Me5)PPh2(CH2)
_chemical_name_systematic
; 
 ? 
;
_space_group_IT_number 2
_symmetry_cell_setting triclinic
_symmetry_space_group_name_Hall '-P 1'
_symmetry_space_group_name_H-M 'P -1'
_atom_sites_solution_hydrogens geom
_atom_sites_solution_primary direct
_atom_sites_solution_secondary difmap
_audit_creation_method SHELXL-97
_cell_angle_alpha 99.641(3)
_cell_angle_beta 102.993(2)
_cell_angle_gamma 113.592(2)
_cell_formula_units_Z 2
_cell_length_a 12.5336(8)
_cell_length_b 13.2381(8)
_cell_length_c 18.2036(12)
_cell_measurement_reflns_used 57163
_cell_measurement_temperature 163(2)
_cell_measurement_theta_max 25.06
_cell_measurement_theta_min 1.75
_cell_volume 2582.5(3)
_computing_cell_refinement 'APEX2 (Bruker, 2013); SAINT (Bruker, 2012)'
_computing_data_collection 'GIS (Bruker)'
_computing_data_reduction 'SAINT (Bruker, 2012); XPREP (Sheldrick, 2013)'
_computing_molecular_graphics 'Ortep-3 for Windows (Farrugia, 1997)'
_computing_publication_material 'WinGX publication routines (Farrugia, 1999)'
_computing_structure_refinement 'SHELXL-97 (Sheldrick, 1997)'
_computing_structure_solution 'SHELXS-97 (Sheldrick, 1990)'
_diffrn_ambient_temperature 163(2)
_diffrn_measured_fraction_theta_full 0.997
_diffrn_measured_fraction_theta_max 0.997
_diffrn_measurement_device_type 'Bruker D8 QUEST diffractometer with a CMOS area detector'
_diffrn_measurement_method 'phi and omega scans'
_diffrn_radiation_monochromator 'doubly curved silicon crystal'
_diffrn_radiation_source 'microfocus sealed tube'
_diffrn_radiation_type MoK\a
_diffrn_radiation_wavelength 0.71073
_diffrn_reflns_av_R_equivalents 0.0656
_diffrn_reflns_av_sigmaI/netI 0.0430
_diffrn_reflns_limit_h_max 14
_diffrn_reflns_limit_h_min -14
_diffrn_reflns_limit_k_max 15
_diffrn_reflns_limit_k_min -15
_diffrn_reflns_limit_l_max 21
_diffrn_reflns_limit_l_min -21
_diffrn_reflns_number 57163
_diffrn_reflns_theta_full 25.06
_diffrn_reflns_theta_max 25.06
_diffrn_reflns_theta_min 1.75
_exptl_absorpt_coefficient_mu 1.854
_exptl_absorpt_correction_T_max 0.9130
_exptl_absorpt_correction_T_min 0.5099
_exptl_absorpt_correction_type multi-scan
_exptl_absorpt_process_details 'Sheldrick, G. M. (2012) SADABS. Bruker AXS Inc., Madison, Wisconsin, USA.'
_exptl_crystal_colour yellow
_exptl_crystal_density_diffrn 1.378
_exptl_crystal_density_method 'not measured'
_exptl_crystal_description plate
_exptl_crystal_F_000 1100
_exptl_crystal_size_max 0.42
_exptl_crystal_size_mid 0.38
_exptl_crystal_size_min 0.05
_refine_diff_density_max 3.695
_refine_diff_density_min -0.587
_refine_diff_density_rms 0.122
_refine_ls_extinction_method none
_refine_ls_goodness_of_fit_ref 1.079
_refine_ls_hydrogen_treatment mixed
_refine_ls_matrix_type full
_refine_ls_number_parameters 523
_refine_ls_number_reflns 9127
_refine_ls_number_restraints 0
_refine_ls_restrained_S_all 1.079
_refine_ls_R_factor_all 0.0514
_refine_ls_R_factor_gt 0.0378
_refine_ls_shift/su_max 0.001
_refine_ls_shift/su_mean 0.000
_refine_ls_structure_factor_coef Fsqd
_refine_ls_weighting_details 'calc w=1/[\s^2^(Fo^2^)+(0.0383P)^2^+6.9495P] where P=(Fo^2^+2Fc^2^)/3'
_refine_ls_weighting_scheme calc
_refine_ls_wR_factor_gt 0.0862
_refine_ls_wR_factor_ref 0.0914
_reflns_number_gt 7660
_reflns_number_total 9127
_reflns_threshold_expression >2sigma(I)
_cod_data_source_file om401216v_si_002.cif
_cod_data_source_block 2b-Dy
_cod_depositor_comments
;
The following automatic conversions were performed:

'_symmetry_cell_setting' value 'Triclinic' changed to 'triclinic'
according to the built-in table from CIF Core dictionary named
'cif_core.dic' version 2.4.1 from 2010-06-29.

'_exptl_crystal_density_meas' value 'not measured' was changed to '?'
- the value is perceived as not measured.

Automatic conversion script
Id: cif_fix_values 4093 2015-10-18 17:28:56Z antanas 
;
_cod_original_sg_symbol_H-M P-1
_cod_database_code 4086347

loop_
_symmetry_equiv_pos_as_xyz
'x, y, z'
'-x, -y, -z'

loop_
_atom_site_label
_atom_site_type_symbol
_atom_site_fract_x
_atom_site_fract_y
_atom_site_fract_z
_atom_site_U_iso_or_equiv
_atom_site_adp_type
_atom_site_occupancy
_atom_site_symmetry_multiplicity
_atom_site_calc_flag
_atom_site_refinement_flags
_atom_site_disorder_assembly
_atom_site_disorder_group
C1 C 0.8283(4) 0.4322(4) 0.3729(3) 0.0217(10) Uani 1 1 d . . .
H1A H 0.9056 0.4750 0.4180 0.026 Uiso 1 1 calc R . .
H1B H 0.7559 0.4147 0.3911 0.026 Uiso 1 1 calc R . .
C2 C 0.7439(4) 0.1855(4) 0.3454(3) 0.0208(10) Uani 1 1 d . . .
C3 C 0.6292(5) 0.1618(4) 0.3521(3) 0.0308(12) Uani 1 1 d . . .
H3 H 0.5925 0.2095 0.3388 0.037 Uiso 1 1 calc R . .
C4 C 0.5666(5) 0.0691(5) 0.3780(4) 0.0388(14) Uani 1 1 d . . .
H4 H 0.4880 0.0543 0.3825 0.047 Uiso 1 1 calc R . .
C5 C 0.6179(5) -0.0011(5) 0.3971(4) 0.0429(15) Uani 1 1 d . . .
H5 H 0.5752 -0.0644 0.4148 0.051 Uiso 1 1 calc R . .
C6 C 0.7311(5) 0.0208(5) 0.3905(4) 0.0390(14) Uani 1 1 d . . .
H6 H 0.7665 -0.0280 0.4034 0.047 Uiso 1 1 calc R . .
C7 C 0.7950(5) 0.1136(4) 0.3651(3) 0.0300(12) Uani 1 1 d . . .
H7 H 0.8739 0.1281 0.3612 0.036 Uiso 1 1 calc R . .
C8 C 0.9823(4) 0.3351(4) 0.3442(3) 0.0193(10) Uani 1 1 d . . .
C9 C 1.0462(4) 0.3639(4) 0.4242(3) 0.0266(11) Uani 1 1 d . . .
H9 H 1.0040 0.3646 0.4614 0.032 Uiso 1 1 calc R . .
C10 C 1.1693(5) 0.3914(5) 0.4501(3) 0.0328(12) Uani 1 1 d . . .
H10 H 1.2114 0.4111 0.5047 0.039 Uiso 1 1 calc R . .
C11 C 1.2306(5) 0.3902(5) 0.3965(3) 0.0345(13) Uani 1 1 d . . .
H11 H 1.3156 0.4096 0.4141 0.041 Uiso 1 1 calc R . .
C12 C 1.1694(5) 0.3610(5) 0.3173(3) 0.0340(13) Uani 1 1 d . . .
H12 H 1.2116 0.3588 0.2802 0.041 Uiso 1 1 calc R . .
C13 C 1.0463(4) 0.3348(4) 0.2920(3) 0.0248(11) Uani 1 1 d . . .
H13 H 1.0051 0.3162 0.2373 0.030 Uiso 1 1 calc R . .
C14 C 0.6790(5) 0.2189(5) 0.0486(3) 0.0342(6) Uani 1 1 d . . .
C15 C 0.5773(5) 0.1651(5) 0.0739(3) 0.0342(6) Uani 1 1 d . . .
C16 C 0.6028(5) 0.0980(5) 0.1225(3) 0.0342(6) Uani 1 1 d . . .
C17 C 0.7228(5) 0.1108(5) 0.1255(3) 0.0342(6) Uani 1 1 d . . .
C18 C 0.7695(5) 0.1853(5) 0.0812(3) 0.0342(6) Uani 1 1 d . . .
C19 C 0.6876(8) 0.2921(6) -0.0074(4) 0.065(2) Uani 1 1 d . . .
H19A H 0.6649 0.2441 -0.0611 0.098 Uiso 1 1 calc R . .
H19B H 0.7721 0.3535 0.0082 0.098 Uiso 1 1 calc R . .
H19C H 0.6315 0.3263 -0.0057 0.098 Uiso 1 1 calc R . .
C20 C 0.4559(6) 0.1664(7) 0.0489(4) 0.066(2) Uani 1 1 d . . .
H20A H 0.4675 0.2385 0.0365 0.100 Uiso 1 1 calc R . .
H20B H 0.4203 0.1601 0.0917 0.100 Uiso 1 1 calc R . .
H20C H 0.4002 0.1012 0.0022 0.100 Uiso 1 1 calc R . .
C21 C 0.5152(7) 0.0149(6) 0.1530(4) 0.066(2) Uani 1 1 d . . .
H21A H 0.4685 -0.0602 0.1129 0.099 Uiso 1 1 calc R . .
H21B H 0.4584 0.0436 0.1651 0.099 Uiso 1 1 calc R . .
H21C H 0.5614 0.0067 0.2008 0.099 Uiso 1 1 calc R . .
C22 C 0.7859(7) 0.0472(6) 0.1632(4) 0.059(2) Uani 1 1 d . . .
H22A H 0.7644 -0.0248 0.1245 0.089 Uiso 1 1 calc R . .
H22B H 0.7591 0.0299 0.2081 0.089 Uiso 1 1 calc R . .
H22C H 0.8752 0.0953 0.1813 0.089 Uiso 1 1 calc R . .
C23 C 0.8853(6) 0.2127(7) 0.0603(4) 0.063(2) Uani 1 1 d . . .
H23A H 0.9412 0.1957 0.0973 0.094 Uiso 1 1 calc R . .
H23B H 0.9253 0.2945 0.0631 0.094 Uiso 1 1 calc R . .
H23C H 0.8650 0.1658 0.0067 0.094 Uiso 1 1 calc R . .
C24 C 0.8316(4) 0.7464(4) 0.3679(3) 0.0177(10) Uani 1 1 d . . .
C25 C 0.8983(5) 0.8291(4) 0.4421(3) 0.0244(11) Uani 1 1 d . . .
H25 H 0.9849 0.8724 0.4558 0.029 Uiso 1 1 calc R . .
C26 C 0.8409(5) 0.8486(4) 0.4949(3) 0.0281(12) Uani 1 1 d . . .
H26 H 0.8889 0.9046 0.5445 0.034 Uiso 1 1 calc R . .
C27 C 0.7133(5) 0.7875(4) 0.4772(3) 0.0267(11) Uani 1 1 d . . .
C28 C 0.6467(5) 0.7067(4) 0.4057(3) 0.0242(11) Uani 1 1 d . . .
H28 H 0.5601 0.6642 0.3930 0.029 Uiso 1 1 calc R . .
C29 C 0.7031(4) 0.6844(4) 0.3501(3) 0.0200(10) Uani 1 1 d . . .
C30 C 0.6528(6) 0.8112(6) 0.5362(3) 0.0418(14) Uani 1 1 d . . .
H30A H 0.6742 0.8933 0.5509 0.063 Uiso 1 1 calc R . .
H30B H 0.6815 0.7902 0.5832 0.063 Uiso 1 1 calc R . .
H30C H 0.5633 0.7656 0.5129 0.063 Uiso 1 1 calc R . .
C31 C 0.9771(4) 0.8119(4) 0.2993(3) 0.0193(10) Uani 1 1 d . . .
C32 C 1.0705(4) 0.7976(4) 0.2739(3) 0.0212(10) Uani 1 1 d . . .
C33 C 1.1552(5) 0.8879(4) 0.2552(3) 0.0281(11) Uani 1 1 d . . .
H33 H 1.2170 0.8771 0.2380 0.034 Uiso 1 1 calc R . .
C34 C 1.1525(5) 0.9928(4) 0.2606(3) 0.0295(12) Uani 1 1 d . . .
C35 C 1.0604(5) 1.0048(4) 0.2851(3) 0.0281(12) Uani 1 1 d . . .
H35 H 1.0555 1.0751 0.2887 0.034 Uiso 1 1 calc R . .
C36 C 0.9754(5) 0.9186(4) 0.3046(3) 0.0256(11) Uani 1 1 d . . .
H36 H 0.9146 0.9313 0.3219 0.031 Uiso 1 1 calc R . .
C37 C 1.2448(6) 1.0873(5) 0.2387(4) 0.0430(15) Uani 1 1 d . . .
H37A H 1.2278 1.1538 0.2451 0.065 Uiso 1 1 calc R . .
H37B H 1.2385 1.0593 0.1838 0.065 Uiso 1 1 calc R . .
H37C H 1.3279 1.1101 0.2730 0.065 Uiso 1 1 calc R . .
C38 C 0.3871(5) 0.3987(5) 0.1765(3) 0.0412(14) Uani 1 1 d . . .
H38A H 0.4304 0.3623 0.1526 0.062 Uiso 1 1 calc R . .
H38B H 0.3636 0.4424 0.1433 0.062 Uiso 1 1 calc R . .
H38C H 0.3131 0.3392 0.1811 0.062 Uiso 1 1 calc R . .
C39 C 0.4929(5) 0.4114(5) 0.3147(4) 0.0360(13) Uani 1 1 d . . .
H39A H 0.4144 0.3620 0.3204 0.054 Uiso 1 1 calc R . .
H39B H 0.5499 0.4646 0.3662 0.054 Uiso 1 1 calc R . .
H39C H 0.5282 0.3636 0.2937 0.054 Uiso 1 1 calc R . .
C40 C 0.4715(4) 0.4799(4) 0.2583(3) 0.0281(12) Uani 1 1 d . . .
H40 H 0.4325 0.5262 0.2788 0.034 Uiso 1 1 calc R . .
C41 C 0.5721(8) 0.6074(7) 0.1032(4) 0.075(2) Uani 1 1 d . . .
H41A H 0.4893 0.5424 0.0830 0.112 Uiso 1 1 calc R . .
H41B H 0.6324 0.5791 0.0990 0.112 Uiso 1 1 calc R . .
H41C H 0.5770 0.6621 0.0723 0.112 Uiso 1 1 calc R . .
C42 C 0.5172(6) 0.7190(6) 0.2057(4) 0.0565(18) Uani 1 1 d . . .
H42A H 0.5176 0.7725 0.1744 0.085 Uiso 1 1 calc R . .
H42B H 0.5477 0.7606 0.2618 0.085 Uiso 1 1 calc R . .
H42C H 0.4331 0.6578 0.1922 0.085 Uiso 1 1 calc R . .
C43 C 0.5993(6) 0.6667(5) 0.1885(3) 0.0421(15) Uani 1 1 d . . .
H43 H 0.6822 0.7342 0.2033 0.051 Uiso 1 1 calc R . .
C44 C 1.0257(6) 0.6198(6) 0.1053(3) 0.0466(16) Uani 1 1 d . . .
H44A H 1.0527 0.6061 0.0597 0.070 Uiso 1 1 calc R . .
H44B H 1.0148 0.6897 0.1099 0.070 Uiso 1 1 calc R . .
H44C H 0.9475 0.5541 0.0984 0.070 Uiso 1 1 calc R . .
C45 C 1.1462(6) 0.5302(5) 0.1727(4) 0.0450(15) Uani 1 1 d . . .
H45A H 1.0706 0.4623 0.1671 0.068 Uiso 1 1 calc R . .
H45B H 1.2113 0.5430 0.2200 0.068 Uiso 1 1 calc R . .
H45C H 1.1720 0.5179 0.1264 0.068 Uiso 1 1 calc R . .
C46 C 1.1227(5) 0.6350(5) 0.1800(3) 0.0320(12) Uani 1 1 d . . .
H46 H 1.2011 0.7044 0.1879 0.038 Uiso 1 1 calc R . .
C47 C 1.3185(5) 0.7674(6) 0.3628(4) 0.0559(19) Uani 1 1 d . . .
H47A H 1.3198 0.8429 0.3685 0.084 Uiso 1 1 calc R . .
H47B H 1.3406 0.7470 0.3162 0.084 Uiso 1 1 calc R . .
H47C H 1.3777 0.7704 0.4097 0.084 Uiso 1 1 calc R . .
C48 C 1.1541(5) 0.7025(6) 0.4258(3) 0.0467(16) Uani 1 1 d . . .
H48A H 1.2132 0.7037 0.4720 0.070 Uiso 1 1 calc R . .
H48B H 1.0717 0.6424 0.4183 0.070 Uiso 1 1 calc R . .
H48C H 1.1538 0.7774 0.4340 0.070 Uiso 1 1 calc R . .
C49 C 1.1905(5) 0.6777(5) 0.3536(3) 0.0332(13) Uani 1 1 d . . .
H49 H 1.1931 0.6024 0.3485 0.040 Uiso 1 1 calc R . .
N1 N 0.8878(3) 0.7194(3) 0.3145(2) 0.0209(9) Uani 1 1 d . . .
P1 P 0.82107(10) 0.30874(10) 0.30949(7) 0.0165(2) Uani 1 1 d . . .
P2 P 0.62225(11) 0.57826(10) 0.25349(7) 0.0203(3) Uani 1 1 d . . .
P3 P 1.06826(11) 0.65821(11) 0.26474(7) 0.0213(3) Uani 1 1 d . . .
Ru1 Ru 0.73815(3) 0.28390(3) 0.17788(2) 0.01731(10) Uani 1 1 d . . .
Dy1 Dy 0.82378(2) 0.520991(18) 0.269486(13) 0.01814(8) Uani 1 1 d . . .
H2RU H 0.846(4) 0.400(4) 0.183(3) 0.031(14) Uiso 1 1 d . . .
H1RU H 0.671(5) 0.355(5) 0.203(3) 0.038(15) Uiso 1 1 d . . .
C50 C 0.1608(8) 0.2191(10) 0.9521(7) 0.107(4) Uani 1 1 d . . .
H50A H 0.1653 0.2772 0.9954 0.161 Uiso 1 1 calc R . .
H50B H 0.1520 0.2435 0.9040 0.161 Uiso 1 1 calc R . .
H50C H 0.2363 0.2103 0.9654 0.161 Uiso 1 1 calc R . .
C51 C 0.0511(8) 0.1052(8) 0.9387(5) 0.078(3) Uani 1 1 d . . .
H51A H -0.0242 0.1156 0.9263 0.093 Uiso 1 1 calc R . .
H51B H 0.0439 0.0489 0.8922 0.093 Uiso 1 1 calc R . .
C52 C 0.0565(6) 0.0564(7) 1.0061(4) 0.066(2) Uani 1 1 d . . .
H52A H 0.0670 0.1140 1.0531 0.079 Uiso 1 1 calc R . .
H52B H 0.1301 0.0432 1.0172 0.079 Uiso 1 1 calc R . .

loop_
_atom_site_aniso_label
_atom_site_aniso_U_11
_atom_site_aniso_U_22
_atom_site_aniso_U_33
_atom_site_aniso_U_23
_atom_site_aniso_U_13
_atom_site_aniso_U_12
C1 0.022(3) 0.023(3) 0.021(3) 0.006(2) 0.007(2) 0.012(2)
C2 0.024(3) 0.017(2) 0.018(2) 0.006(2) 0.005(2) 0.006(2)
C3 0.024(3) 0.026(3) 0.042(3) 0.011(3) 0.011(2) 0.010(2)
C4 0.029(3) 0.029(3) 0.054(4) 0.016(3) 0.016(3) 0.005(3)
C5 0.038(3) 0.027(3) 0.057(4) 0.025(3) 0.014(3) 0.003(3)
C6 0.039(3) 0.027(3) 0.055(4) 0.022(3) 0.014(3) 0.016(3)
C7 0.026(3) 0.023(3) 0.042(3) 0.010(2) 0.012(2) 0.012(2)
C8 0.018(2) 0.017(2) 0.023(3) 0.007(2) 0.005(2) 0.008(2)
C9 0.022(3) 0.030(3) 0.029(3) 0.010(2) 0.008(2) 0.014(2)
C10 0.030(3) 0.041(3) 0.025(3) 0.007(2) 0.001(2) 0.018(3)
C11 0.023(3) 0.037(3) 0.049(4) 0.015(3) 0.009(3) 0.019(3)
C12 0.031(3) 0.040(3) 0.042(3) 0.014(3) 0.018(3) 0.022(3)
C13 0.023(3) 0.029(3) 0.026(3) 0.009(2) 0.006(2) 0.016(2)
C14 0.0417(14) 0.0249(13) 0.0240(13) -0.0074(10) 0.0016(11) 0.0144(12)
C15 0.0417(14) 0.0249(13) 0.0240(13) -0.0074(10) 0.0016(11) 0.0144(12)
C16 0.0417(14) 0.0249(13) 0.0240(13) -0.0074(10) 0.0016(11) 0.0144(12)
C17 0.0417(14) 0.0249(13) 0.0240(13) -0.0074(10) 0.0016(11) 0.0144(12)
C18 0.0417(14) 0.0249(13) 0.0240(13) -0.0074(10) 0.0016(11) 0.0144(12)
C19 0.108(6) 0.050(4) 0.023(3) 0.011(3) 0.006(4) 0.030(4)
C20 0.037(4) 0.067(5) 0.064(5) -0.027(4) -0.020(3) 0.031(4)
C21 0.073(5) 0.028(4) 0.056(4) -0.009(3) 0.022(4) -0.010(3)
C22 0.094(6) 0.040(4) 0.047(4) -0.001(3) 0.000(4) 0.050(4)
C23 0.056(4) 0.081(6) 0.044(4) -0.011(4) 0.024(3) 0.032(4)
C24 0.020(2) 0.012(2) 0.024(3) 0.007(2) 0.006(2) 0.009(2)
C25 0.023(3) 0.017(3) 0.028(3) 0.008(2) 0.005(2) 0.006(2)
C26 0.039(3) 0.018(3) 0.023(3) 0.004(2) 0.005(2) 0.013(2)
C27 0.034(3) 0.030(3) 0.027(3) 0.014(2) 0.013(2) 0.021(3)
C28 0.025(3) 0.028(3) 0.027(3) 0.009(2) 0.011(2) 0.017(2)
C29 0.025(3) 0.016(2) 0.021(2) 0.008(2) 0.007(2) 0.010(2)
C30 0.052(4) 0.052(4) 0.032(3) 0.009(3) 0.021(3) 0.031(3)
C31 0.017(2) 0.011(2) 0.020(2) 0.0019(19) 0.0012(19) 0.000(2)
C32 0.018(2) 0.015(2) 0.023(3) 0.005(2) 0.006(2) 0.002(2)
C33 0.025(3) 0.027(3) 0.031(3) 0.009(2) 0.013(2) 0.007(2)
C34 0.034(3) 0.018(3) 0.028(3) 0.008(2) 0.010(2) 0.004(2)
C35 0.038(3) 0.012(2) 0.026(3) 0.005(2) 0.005(2) 0.007(2)
C36 0.026(3) 0.019(3) 0.029(3) 0.007(2) 0.009(2) 0.008(2)
C37 0.046(4) 0.026(3) 0.049(4) 0.016(3) 0.024(3) 0.003(3)
C38 0.021(3) 0.034(3) 0.049(4) -0.006(3) 0.007(3) 0.003(3)
C39 0.026(3) 0.029(3) 0.057(4) 0.018(3) 0.020(3) 0.011(3)
C40 0.017(3) 0.022(3) 0.041(3) 0.003(2) 0.010(2) 0.008(2)
C41 0.092(6) 0.087(6) 0.050(5) 0.032(4) 0.020(4) 0.043(5)
C42 0.064(4) 0.051(4) 0.061(4) 0.025(4) 0.004(4) 0.037(4)
C43 0.067(4) 0.036(3) 0.027(3) 0.011(3) 0.011(3) 0.029(3)
C44 0.071(4) 0.049(4) 0.030(3) 0.010(3) 0.023(3) 0.034(4)
C45 0.052(4) 0.041(4) 0.063(4) 0.020(3) 0.039(3) 0.029(3)
C46 0.032(3) 0.030(3) 0.042(3) 0.012(3) 0.024(3) 0.015(3)
C47 0.022(3) 0.072(5) 0.062(4) 0.024(4) 0.004(3) 0.013(3)
C48 0.033(3) 0.056(4) 0.033(3) 0.011(3) 0.004(3) 0.008(3)
C49 0.025(3) 0.034(3) 0.044(3) 0.020(3) 0.010(2) 0.013(3)
N1 0.016(2) 0.012(2) 0.032(2) 0.0041(17) 0.0073(17) 0.0044(17)
P1 0.0164(6) 0.0144(6) 0.0184(6) 0.0042(5) 0.0052(5) 0.0070(5)
P2 0.0192(6) 0.0168(6) 0.0243(7) 0.0033(5) 0.0070(5) 0.0086(5)
P3 0.0175(6) 0.0192(7) 0.0286(7) 0.0085(6) 0.0107(5) 0.0074(5)
Ru1 0.0189(2) 0.0144(2) 0.0173(2) 0.00108(16) 0.00355(16) 0.00883(17)
Dy1 0.01694(12) 0.01279(12) 0.02401(13) 0.00422(9) 0.00729(9) 0.00619(10)
C50 0.068(6) 0.125(9) 0.145(10) 0.063(8) 0.023(6) 0.057(7)
C51 0.079(6) 0.122(8) 0.068(5) 0.027(5) 0.028(5) 0.078(6)
C52 0.076(5) 0.102(6) 0.050(4) 0.016(5) 0.015(4) 0.074(5)

loop_
_atom_type_symbol
_atom_type_description
_atom_type_scat_dispersion_real
_atom_type_scat_dispersion_imag
_atom_type_scat_source
C C 0.0033 0.0016 'International Tables Vol C Tables 4.2.6.8 and 6.1.1.4'
H H 0.0000 0.0000 'International Tables Vol C Tables 4.2.6.8 and 6.1.1.4'
N N 0.0061 0.0033 'International Tables Vol C Tables 4.2.6.8 and 6.1.1.4'
P P 0.1023 0.0942 'International Tables Vol C Tables 4.2.6.8 and 6.1.1.4'
Ru Ru -1.2594 0.8363 'International Tables Vol C Tables 4.2.6.8 and 6.1.1.4'
Dy Dy -0.1892 4.4098 'International Tables Vol C Tables 4.2.6.8 and 6.1.1.4'

loop_
_geom_angle_atom_site_label_1
_geom_angle_atom_site_label_2
_geom_angle_atom_site_label_3
_geom_angle
_geom_angle_site_symmetry_1
_geom_angle_site_symmetry_3
P1 C1 Dy1 91.05(19) . .
C3 C2 C7 118.2(4) . .
C3 C2 P1 118.8(4) . .
C7 C2 P1 123.1(4) . .
C2 C3 C4 121.0(5) . .
C5 C4 C3 120.2(5) . .
C6 C5 C4 119.5(5) . .
C5 C6 C7 120.8(5) . .
C6 C7 C2 120.3(5) . .
C13 C8 C9 117.7(4) . .
C13 C8 P1 120.4(3) . .
C9 C8 P1 121.7(4) . .
C10 C9 C8 121.3(5) . .
C11 C10 C9 119.6(5) . .
C10 C11 C12 120.2(5) . .
C11 C12 C13 119.7(5) . .
C8 C13 C12 121.4(5) . .
C15 C14 C18 107.4(5) . .
C15 C14 C19 126.6(6) . .
C18 C14 C19 125.8(6) . .
C15 C14 Ru1 71.4(3) . .
C18 C14 Ru1 71.7(3) . .
C19 C14 Ru1 125.4(4) . .
C14 C15 C16 109.3(5) . .
C14 C15 C20 126.9(6) . .
C16 C15 C20 123.6(6) . .
C14 C15 Ru1 71.2(3) . .
C16 C15 Ru1 72.5(3) . .
C20 C15 Ru1 127.1(4) . .
C15 C16 C17 106.2(5) . .
C15 C16 C21 127.3(6) . .
C17 C16 C21 125.7(6) . .
C15 C16 Ru1 70.1(3) . .
C17 C16 Ru1 71.5(3) . .
C21 C16 Ru1 130.9(4) . .
C18 C17 C16 108.9(5) . .
C18 C17 C22 124.5(6) . .
C16 C17 C22 126.4(6) . .
C18 C17 Ru1 70.6(3) . .
C16 C17 Ru1 71.2(3) . .
C22 C17 Ru1 128.5(4) . .
C17 C18 C14 108.2(5) . .
C17 C18 C23 127.4(5) . .
C14 C18 C23 123.9(6) . .
C17 C18 Ru1 72.6(3) . .
C14 C18 Ru1 70.7(3) . .
C23 C18 Ru1 129.1(4) . .
N1 C24 C25 123.1(4) . .
N1 C24 C29 119.6(4) . .
C25 C24 C29 117.2(4) . .
C26 C25 C24 121.5(5) . .
C25 C26 C27 121.4(5) . .
C28 C27 C26 118.1(5) . .
C28 C27 C30 121.6(5) . .
C26 C27 C30 120.3(5) . .
C27 C28 C29 121.8(5) . .
C24 C29 C28 119.9(4) . .
C24 C29 P2 115.0(3) . .
C28 C29 P2 125.0(4) . .
N1 C31 C36 122.9(4) . .
N1 C31 C32 119.8(4) . .
C36 C31 C32 117.3(4) . .
C33 C32 C31 119.5(4) . .
C33 C32 P3 124.0(4) . .
C31 C32 P3 116.5(3) . .
C34 C33 C32 122.7(5) . .
C35 C34 C33 116.8(4) . .
C35 C34 C37 122.3(5) . .
C33 C34 C37 120.9(5) . .
C36 C35 C34 122.5(5) . .
C35 C36 C31 121.2(5) . .
C39 C40 C38 110.4(5) . .
C39 C40 P2 108.3(3) . .
C38 C40 P2 110.4(4) . .
C42 C43 C41 116.7(6) . .
C42 C43 P2 113.6(4) . .
C41 C43 P2 111.8(5) . .
C45 C46 C44 110.6(5) . .
C45 C46 P3 110.9(4) . .
C44 C46 P3 108.6(4) . .
C48 C49 C47 111.6(5) . .
C48 C49 P3 109.2(4) . .
C47 C49 P3 114.5(4) . .
C24 N1 C31 117.3(4) . .
C24 N1 Dy1 112.8(3) . .
C31 N1 Dy1 129.8(3) . .
C1 P1 C8 101.0(2) . .
C1 P1 C2 106.4(2) . .
C8 P1 C2 101.6(2) . .
C1 P1 Ru1 113.92(15) . .
C8 P1 Ru1 116.82(15) . .
C2 P1 Ru1 115.40(15) . .
C1 P1 Dy1 52.38(15) . .
C8 P1 Dy1 106.97(14) . .
C2 P1 Dy1 147.01(16) . .
Ru1 P1 Dy1 65.22(3) . .
C29 P2 C40 105.7(2) . .
C29 P2 C43 102.4(2) . .
C40 P2 C43 109.1(3) . .
C29 P2 Dy1 90.19(15) . .
C40 P2 Dy1 122.56(16) . .
C43 P2 Dy1 120.9(2) . .
C32 P3 C46 104.4(2) . .
C32 P3 C49 105.8(2) . .
C46 P3 C49 106.5(2) . .
C32 P3 Dy1 100.99(15) . .
C46 P3 Dy1 125.13(18) . .
C49 P3 Dy1 112.01(17) . .
C14 Ru1 C15 37.3(2) . .
C14 Ru1 C18 37.6(2) . .
C15 Ru1 C18 62.2(2) . .
C14 Ru1 C16 62.8(2) . .
C15 Ru1 C16 37.45(19) . .
C18 Ru1 C16 62.5(2) . .
C14 Ru1 C17 62.12(19) . .
C15 Ru1 C17 61.85(19) . .
C18 Ru1 C17 36.8(2) . .
C16 Ru1 C17 37.3(2) . .
C14 Ru1 P1 162.03(14) . .
C15 Ru1 P1 141.49(15) . .
C18 Ru1 P1 125.11(14) . .
C16 Ru1 P1 107.54(14) . .
C17 Ru1 P1 100.75(14) . .
C14 Ru1 Dy1 126.17(14) . .
C15 Ru1 Dy1 133.07(14) . .
C18 Ru1 Dy1 140.27(15) . .
C16 Ru1 Dy1 155.36(14) . .
C17 Ru1 Dy1 164.76(14) . .
P1 Ru1 Dy1 69.24(3) . .
N1 Dy1 C1 113.17(15) . .
N1 Dy1 P2 66.68(9) . .
C1 Dy1 P2 107.04(11) . .
N1 Dy1 P3 67.60(9) . .
C1 Dy1 P3 112.18(12) . .
P2 Dy1 P3 128.26(3) . .
N1 Dy1 Ru1 166.70(10) . .
C1 Dy1 Ru1 80.13(11) . .
P2 Dy1 Ru1 110.79(3) . .
P3 Dy1 Ru1 108.07(3) . .
N1 Dy1 P1 147.18(10) . .
C1 Dy1 P1 36.57(11) . .
P2 Dy1 P1 124.44(3) . .
P3 Dy1 P1 107.10(3) . .
Ru1 Dy1 P1 45.54(2) . .
C52 C51 C50 114.6(7) . .
C51 C52 C52 114.7(8) . 2_557

loop_
_geom_bond_atom_site_label_1
_geom_bond_atom_site_label_2
_geom_bond_distance
_geom_bond_site_symmetry_2
C1 P1 1.792(5) .
C1 Dy1 2.383(4) .
C2 C3 1.383(7) .
C2 C7 1.394(7) .
C2 P1 1.844(5) .
C3 C4 1.391(7) .
C4 C5 1.373(8) .
C5 C6 1.368(8) .
C6 C7 1.391(7) .
C8 C13 1.376(7) .
C8 C9 1.397(7) .
C8 P1 1.842(4) .
C9 C10 1.379(7) .
C10 C11 1.373(8) .
C11 C12 1.376(8) .
C12 C13 1.383(7) .
C14 C15 1.411(8) .
C14 C18 1.424(8) .
C14 C19 1.513(8) .
C14 Ru1 2.204(5) .
C15 C16 1.427(8) .
C15 C20 1.495(8) .
C15 Ru1 2.206(5) .
C16 C17 1.431(8) .
C16 C21 1.495(8) .
C16 Ru1 2.238(5) .
C17 C18 1.408(8) .
C17 C22 1.513(8) .
C17 Ru1 2.242(5) .
C18 C23 1.502(8) .
C18 Ru1 2.216(5) .
C24 N1 1.402(6) .
C24 C25 1.409(7) .
C24 C29 1.411(6) .
C25 C26 1.372(7) .
C26 C27 1.401(7) .
C27 C28 1.366(7) .
C27 C30 1.507(7) .
C28 C29 1.415(6) .
C29 P2 1.823(5) .
C31 N1 1.409(6) .
C31 C36 1.408(6) .
C31 C32 1.418(7) .
C32 C33 1.398(7) .
C32 P3 1.813(5) .
C33 C34 1.391(7) .
C34 C35 1.383(7) .
C34 C37 1.508(7) .
C35 C36 1.376(7) .
C38 C40 1.528(7) .
C39 C40 1.528(7) .
C40 P2 1.848(5) .
C41 C43 1.511(9) .
C42 C43 1.509(9) .
C43 P2 1.854(5) .
C44 C46 1.528(8) .
C45 C46 1.521(7) .
C46 P3 1.850(5) .
C47 C49 1.516(8) .
C48 C49 1.514(8) .
C49 P3 1.860(5) .
N1 Dy1 2.347(4) .
P1 Ru1 2.2959(12) .
P1 Dy1 3.0078(11) .
P2 Dy1 2.8837(12) .
P3 Dy1 2.9004(12) .
Ru1 Dy1 2.9206(5) .
C50 C51 1.514(13) .
C51 C52 1.479(10) .
C52 C52 1.530(16) 2_557
